data_4315109
loop_
_publ_author_name
'Xia Li'
'Benlai Wu'
'Ruiying Wang'
'Hongyun Zhang'
'Caoyuan Niu'
'Yunyin Niu'
'Hongwei Hou'

_publ_section_title
;
 Hierarchical Assembly of Extended Coordination Networks Constructed by
 Novel Metallacalix[4]arenes Building Blocks
;
_journal_name_full 'Inorganic Chemistry'
_journal_page_first 2600
_journal_page_last 2613
_journal_paper_doi 10.1021/ic901113p
_journal_volume 49
_journal_year 2010
_chemical_formula_sum 'C110 H87 Co8 N30 O42.5'
_chemical_formula_weight 2980.54
_chemical_name_systematic
; 
 ? 
;
_space_group_IT_number 15
_symmetry_cell_setting monoclinic
_symmetry_space_group_name_Hall '-C 2yc'
_symmetry_space_group_name_H-M 'C 1 2/c 1'
_atom_sites_solution_hydrogens geom
_atom_sites_solution_primary direct
_atom_sites_solution_secondary difmap
_audit_creation_method SHELXL-97
_cell_angle_alpha 90.00
_cell_angle_beta 110.6420(10)
_cell_angle_gamma 90.00
_cell_formula_units_Z 4
_cell_length_a 32.8249(19)
_cell_length_b 11.1266(7)
_cell_length_c 40.606(2)
_cell_measurement_temperature 291(2)
_cell_measurement_theta_max 28.32
_cell_measurement_theta_min 2.33
_cell_volume 13878.4(14)
_computing_cell_refinement CrystalClear
_computing_data_collection 'CrystalClear (Rigaku, 2000)'
_computing_data_reduction CrystalClear
_computing_molecular_graphics SHELXL97
_computing_publication_material 'SHELXTL (Sheldrick, 1997b)'
_computing_structure_refinement 'SHELXL-97 (Sheldrick, 1997)'
_computing_structure_solution 'SHELXS-97 (Sheldrick, 1990)'
_diffrn_ambient_temperature 291(2)
_diffrn_measured_fraction_theta_full 0.962
_diffrn_measured_fraction_theta_max 0.962
_diffrn_measurement_device_type 'Mercury CCD'
_diffrn_measurement_method '\w scan'
_diffrn_radiation_monochromator graphite
_diffrn_radiation_source 'fine-focus sealed tube'
_diffrn_radiation_type MoK\a
_diffrn_radiation_wavelength 0.71073
_diffrn_reflns_av_R_equivalents 0.0466
_diffrn_reflns_av_sigmaI/netI 0.0415
_diffrn_reflns_limit_h_max 38
_diffrn_reflns_limit_h_min -38
_diffrn_reflns_limit_k_max 13
_diffrn_reflns_limit_k_min -13
_diffrn_reflns_limit_l_max 48
_diffrn_reflns_limit_l_min -48
_diffrn_reflns_number 47492
_diffrn_reflns_theta_full 25.00
_diffrn_reflns_theta_max 25.00
_diffrn_reflns_theta_min 2.33
_exptl_absorpt_coefficient_mu 1.019
_exptl_absorpt_correction_T_max 0.8682
_exptl_absorpt_correction_T_min 0.6920
_exptl_absorpt_correction_type multi-scan
_exptl_absorpt_process_details '(CrystalClear; Rigaku, 2000)'
_exptl_crystal_colour red
_exptl_crystal_density_diffrn 1.426
_exptl_crystal_density_method 'not measured'
_exptl_crystal_description block
_exptl_crystal_F_000 6052
_exptl_crystal_size_max 0.436
_exptl_crystal_size_mid 0.313
_exptl_crystal_size_min 0.146
_refine_diff_density_max 1.292
_refine_diff_density_min -0.650
_refine_diff_density_rms 0.099
_refine_ls_extinction_method none
_refine_ls_goodness_of_fit_ref 1.036
_refine_ls_hydrogen_treatment mixed
_refine_ls_matrix_type full
_refine_ls_number_parameters 877
_refine_ls_number_reflns 11772
_refine_ls_number_restraints 43
_refine_ls_restrained_S_all 1.039
_refine_ls_R_factor_all 0.0835
_refine_ls_R_factor_gt 0.0601
_refine_ls_shift/su_max 0.001
_refine_ls_shift/su_mean 0.000
_refine_ls_structure_factor_coef Fsqd
_refine_ls_weighting_details 'calc w=1/[\s^2^(Fo^2^)+(0.1166P)^2^+9.9832P] where P=(Fo^2^+2Fc^2^)/3'
_refine_ls_weighting_scheme calc
_refine_ls_wR_factor_gt 0.1611
_refine_ls_wR_factor_ref 0.1820
_reflns_number_gt 8532
_reflns_number_total 11772
_reflns_threshold_expression >2sigma(I)
_cod_data_source_file ic901113p_si_002_2.cif
_cod_data_source_block 2:
_cod_depositor_comments
;
The following automatic conversions were performed:

'_symmetry_cell_setting' value 'Monoclinic' changed to 'monoclinic'
according to the built-in table from CIF Core dictionary named
'cif_core.dic' version 2.4.1 from
2010-06-29.

'_exptl_absorpt_correction_type' value 'Multi-scan'
changed to 'multi-scan' according to the built-in table from CIF Core
dictionary named 'cif_core.dic' version 2.4.1 from 2010-06-29.

Automatic conversion script
Id: cif_fix_values 1646 2011-03-28 12:23:43Z adriana 
;
_cod_original_cell_volume 13878.3(14)
_cod_original_formula_sum 'C110 H87 Co8 N30 O42.50'
_cod_database_code 4315109

loop_
_symmetry_equiv_pos_as_xyz
'x, y, z'
'-x, y, -z+1/2'
'x+1/2, y+1/2, z'
'-x+1/2, y+1/2, -z+1/2'
'-x, -y, -z'
'x, -y, z-1/2'
'-x+1/2, -y+1/2, -z'
'x+1/2, -y+1/2, z-1/2'

loop_
_atom_site_label
_atom_site_type_symbol
_atom_site_fract_x
_atom_site_fract_y
_atom_site_fract_z
_atom_site_U_iso_or_equiv
_atom_site_adp_type
_atom_site_occupancy
_atom_site_symmetry_multiplicity
_atom_site_calc_flag
_atom_site_refinement_flags
_atom_site_disorder_assembly
_atom_site_disorder_group
Co1 Co 0.188563(18) 0.25853(5) 0.217279(15) 0.03469(17) Uani 1 1 d . . .
Co2 Co 0.297543(18) 0.32058(6) 0.116893(15) 0.03637(18) Uani 1 1 d . . .
Co3 Co 0.122747(18) 0.15320(6) 0.011651(16) 0.03672(18) Uani 1 1 d . . .
Co4 Co 0.006511(19) 0.11217(6) 0.101401(16) 0.04181(19) Uani 1 1 d . . .
O1 O 0.17821(10) 0.4411(3) 0.21587(8) 0.0427(7) Uani 1 1 d . . .
O2 O 0.19194(11) 0.6166(3) 0.19669(9) 0.0487(8) Uani 1 1 d . . .
O3 O 0.22631(12) 0.6885(3) 0.15531(9) 0.0528(9) Uani 1 1 d . . .
O4 O 0.26539(13) 0.6248(3) 0.12525(9) 0.0528(9) Uani 1 1 d . . .
O5 O 0.33398(10) 0.2324(3) 0.08933(9) 0.0466(8) Uani 1 1 d . . .
O6 O 0.32860(10) 0.1154(3) 0.04384(9) 0.0476(8) Uani 1 1 d . . .
O7 O 0.26868(10) 0.0309(3) -0.00658(9) 0.0486(8) Uani 1 1 d . . .
O8 O 0.19691(11) 0.0294(3) -0.02941(9) 0.0500(8) Uani 1 1 d . . .
O9 O 0.01956(11) 0.2430(4) -0.05157(9) 0.0548(9) Uani 1 1 d . . .
O10 O -0.04203(11) 0.2621(4) -0.04220(9) 0.0583(10) Uani 1 1 d . . .
O11 O -0.07421(11) 0.2163(5) 0.00260(10) 0.0683(12) Uani 1 1 d . . .
O12 O -0.04925(11) 0.1595(4) 0.05834(10) 0.0615(11) Uani 1 1 d . . .
O13 O 0.04161(16) -0.1592(4) 0.14986(15) 0.0905(16) Uani 1 1 d . . .
O14 O 0.10511(15) -0.2011(4) 0.18752(14) 0.0813(13) Uani 1 1 d . . .
O15 O 0.17251(12) -0.1020(3) 0.22322(13) 0.0703(12) Uani 1 1 d . . .
O16 O 0.20172(10) 0.0781(3) 0.22808(8) 0.0430(7) Uani 1 1 d . . .
O17 O 0.24868(10) 0.2813(3) 0.25899(9) 0.0488(8) Uani 1 1 d . . .
H17A H 0.2586 0.2138 0.2672 0.073 Uiso 1 1 calc R . .
O18 O 0.31072(11) 0.4841(3) 0.09822(9) 0.0476(8) Uani 1 1 d . . .
H18A H 0.2981 0.5395 0.1050 0.071 Uiso 1 1 calc R . .
O19 O 0.10485(13) 0.2690(6) -0.03006(12) 0.0934(18) Uani 1 1 d D . .
H19A H 0.0776 0.2696 -0.0395 0.140 Uiso 1 1 calc R . .
O20 O 0.12074(14) 0.0126(5) -0.02157(14) 0.0924(17) Uani 1 1 d . . .
H20A H 0.1442 0.0100 -0.0255 0.139 Uiso 1 1 calc R . .
O21 O -0.01930(14) -0.0593(4) 0.09770(11) 0.0674(11) Uani 1 1 d D . .
H21A H -0.0024 -0.1029 0.1136 0.101 Uiso 1 1 calc R . .
N1 N 0.22207(11) 0.3178(3) 0.18197(9) 0.0338(8) Uani 1 1 d . . .
N2 N 0.25872(12) 0.3793(3) 0.14732(9) 0.0342(8) Uani 1 1 d . . .
N3 N 0.28617(12) 0.1561(3) 0.13912(10) 0.0395(9) Uani 1 1 d . . .
N4 N 0.24823(11) 0.2715(3) 0.06788(9) 0.0325(8) Uani 1 1 d . . .
N5 N 0.19164(11) 0.1915(3) 0.02377(9) 0.0339(8) Uani 1 1 d . . .
N6 N 0.13185(12) 0.3106(4) 0.04471(11) 0.0429(9) Uani 1 1 d . . .
N7 N 0.13724(11) 0.0369(4) 0.05614(11) 0.0428(9) Uani 1 1 d . . .
N8 N 0.05895(11) 0.1245(3) 0.01480(9) 0.0354(8) Uani 1 1 d . . .
N9 N 0.02817(11) 0.0926(4) 0.05596(10) 0.0390(9) Uani 1 1 d . . .
N10 N 0.03349(12) 0.2892(4) 0.11029(10) 0.0443(9) Uani 1 1 d . . .
N11 N 0.06709(11) 0.0866(3) 0.14492(10) 0.0375(8) Uani 1 1 d . . .
N12 N 0.13058(11) 0.1727(3) 0.17827(9) 0.0356(8) Uani 1 1 d . . .
N13 N 0.15262(12) 0.2458(4) 0.25366(11) 0.0433(9) Uani 1 1 d . . .
N14 N 0.02864(13) 0.1530(4) 0.36362(11) 0.0524(11) Uani 1 1 d . . .
N15 N 0.35632(15) 0.3399(4) 0.16102(12) 0.0623(13) Uani 1 1 d D . .
C1 C 0.19502(14) 0.5038(4) 0.19838(12) 0.0371(10) Uani 1 1 d . . .
C2 C 0.21869(14) 0.4397(4) 0.17863(11) 0.0339(9) Uani 1 1 d . . .
C3 C 0.24089(13) 0.4778(4) 0.15699(11) 0.0326(9) Uani 1 1 d . . .
C4 C 0.24506(16) 0.6013(4) 0.14466(12) 0.0424(11) Uani 1 1 d . . .
C5 C 0.24701(14) 0.2858(4) 0.16315(11) 0.0351(9) Uani 1 1 d . . .
C6 C 0.26335(15) 0.1656(4) 0.16106(12) 0.0397(10) Uani 1 1 d . . .
C7 C 0.2589(2) 0.0686(5) 0.18097(17) 0.0607(15) Uani 1 1 d . . .
H7A H 0.2437 0.0778 0.1969 0.073 Uiso 1 1 calc R . .
C8 C 0.2763(2) -0.0400(5) 0.17771(17) 0.0669(16) Uani 1 1 d . . .
H8A H 0.2728 -0.1073 0.1909 0.080 Uiso 1 1 calc R . .
C9 C 0.2989(2) -0.0510(5) 0.15521(17) 0.0638(15) Uani 1 1 d . . .
H9A H 0.3112 -0.1259 0.1525 0.077 Uiso 1 1 calc R . .
C10 C 0.30332(19) 0.0477(5) 0.13667(15) 0.0555(13) Uani 1 1 d . . .
H10A H 0.3193 0.0395 0.1213 0.067 Uiso 1 1 calc R . .
C11 C 0.31209(14) 0.1796(4) 0.06211(11) 0.0360(10) Uani 1 1 d . . .
C12 C 0.26435(13) 0.1932(4) 0.05021(11) 0.0337(9) Uani 1 1 d . . .
C13 C 0.22978(14) 0.1427(4) 0.02263(11) 0.0341(9) Uani 1 1 d . . .
C14 C 0.23097(15) 0.0630(4) -0.00589(11) 0.0384(10) Uani 1 1 d . . .
C15 C 0.20473(13) 0.2680(4) 0.05081(11) 0.0328(9) Uani 1 1 d . . .
C16 C 0.17335(14) 0.3493(4) 0.05685(11) 0.0358(10) Uani 1 1 d . . .
C17 C 0.18432(16) 0.4631(5) 0.07060(13) 0.0473(11) Uani 1 1 d . . .
H17B H 0.2138 0.4889 0.0788 0.057 Uiso 1 1 calc R . .
C18 C 0.15168(19) 0.5392(5) 0.07228(15) 0.0583(14) Uani 1 1 d . . .
H18 H 0.1584 0.6182 0.0815 0.070 Uiso 1 1 calc R . .
C19 C 0.10928(19) 0.4987(5) 0.06045(17) 0.0640(15) Uani 1 1 d . . .
H19 H 0.0863 0.5488 0.0615 0.077 Uiso 1 1 calc R . .
C20 C 0.10096(16) 0.3836(5) 0.04702(17) 0.0575(14) Uani 1 1 d . . .
H20B H 0.0718 0.3554 0.0391 0.069 Uiso 1 1 calc R . .
C21 C -0.00155(14) 0.2267(4) -0.03240(12) 0.0413(11) Uani 1 1 d . . .
C22 C 0.01708(13) 0.1695(4) 0.00219(11) 0.0361(10) Uani 1 1 d . . .
C23 C -0.00139(14) 0.1498(4) 0.02778(12) 0.0382(10) Uani 1 1 d . . .
C24 C -0.04474(15) 0.1774(5) 0.02950(13) 0.0480(12) Uani 1 1 d . . .
C25 C 0.06340(13) 0.0786(4) 0.04652(11) 0.0341(9) Uani 1 1 d . . .
C26 C 0.10292(13) 0.0142(4) 0.06660(11) 0.0351(9) Uani 1 1 d . . .
C27 C 0.10559(16) -0.0667(4) 0.09287(13) 0.0444(11) Uani 1 1 d . . .
H27A H 0.0811 -0.0814 0.0996 0.053 Uiso 1 1 calc R . .
C28 C 0.14456(19) -0.1266(5) 0.10939(15) 0.0580(14) Uani 1 1 d . . .
H28A H 0.1471 -0.1835 0.1274 0.070 Uiso 1 1 calc R . .
C29 C 0.17910(18) -0.1021(5) 0.09925(16) 0.0595(14) Uani 1 1 d . . .
H29A H 0.2062 -0.1410 0.1105 0.071 Uiso 1 1 calc R . .
C30 C 0.17438(17) -0.0211(5) 0.07271(16) 0.0607(15) Uani 1 1 d . . .
H30A H 0.1987 -0.0056 0.0658 0.073 Uiso 1 1 calc R . .
C31 C 0.07765(18) -0.1261(5) 0.16727(16) 0.0556(13) Uani 1 1 d . . .
C32 C 0.09255(14) -0.0003(4) 0.16671(12) 0.0382(10) Uani 1 1 d . . .
C33 C 0.13172(14) 0.0545(4) 0.18721(12) 0.0355(10) Uani 1 1 d . . .
C34 C 0.17083(15) 0.0065(4) 0.21425(13) 0.0419(11) Uani 1 1 d . . .
C35 C 0.09136(14) 0.1865(4) 0.15276(11) 0.0369(10) Uani 1 1 d . . .
C36 C 0.07265(14) 0.2999(4) 0.13530(12) 0.0392(10) Uani 1 1 d . . .
C37 C 0.09239(19) 0.4106(5) 0.14549(16) 0.0612(15) Uani 1 1 d . . .
H37A H 0.1205 0.4162 0.1631 0.073 Uiso 1 1 calc R . .
C38 C 0.0702(2) 0.5128(6) 0.12936(18) 0.0745(18) Uani 1 1 d . . .
H38A H 0.0824 0.5901 0.1364 0.089 Uiso 1 1 calc R . .
C39 C 0.0307(2) 0.5012(6) 0.10320(16) 0.0690(17) Uani 1 1 d . . .
H39A H 0.0159 0.5700 0.0909 0.083 Uiso 1 1 calc R . .
C40 C 0.01267(18) 0.3896(5) 0.09479(15) 0.0570(14) Uani 1 1 d . . .
H40A H -0.0156 0.3827 0.0774 0.068 Uiso 1 1 calc R . .
C41 C 0.11526(19) 0.3022(6) 0.24771(16) 0.0625(16) Uani 1 1 d . . .
H41A H 0.1054 0.3555 0.2282 0.075 Uiso 1 1 calc R . .
C42 C 0.0901(2) 0.2884(6) 0.26790(17) 0.0699(18) Uani 1 1 d . . .
H42A H 0.0630 0.3294 0.2617 0.084 Uiso 1 1 calc R . .
C43 C 0.16533(16) 0.1731(5) 0.28125(13) 0.0491(12) Uani 1 1 d . . .
H43A H 0.1920 0.1311 0.2862 0.059 Uiso 1 1 calc R . .
C44 C 0.14218(16) 0.1550(6) 0.30297(14) 0.0542(13) Uani 1 1 d . . .
H44A H 0.1527 0.1005 0.3221 0.065 Uiso 1 1 calc R . .
C45 C 0.10356(15) 0.2154(5) 0.29719(13) 0.0453(11) Uani 1 1 d . . .
C46 C 0.07741(16) 0.1958(5) 0.32014(13) 0.0472(12) Uani 1 1 d . . .
C47 C 0.03423(19) 0.2183(8) 0.30893(17) 0.077(2) Uani 1 1 d . . .
H47A H 0.0197 0.2490 0.2859 0.093 Uiso 1 1 calc R . .
C48 C 0.01084(18) 0.1963(7) 0.33137(16) 0.0721(19) Uani 1 1 d . . .
H48A H -0.0195 0.2134 0.3229 0.087 Uiso 1 1 calc R . .
C49 C 0.09646(18) 0.1528(7) 0.35396(15) 0.074(2) Uani 1 1 d . . .
H49A H 0.1267 0.1357 0.3630 0.089 Uiso 1 1 calc R . .
C50 C 0.0715(2) 0.1348(8) 0.37454(16) 0.085(2) Uani 1 1 d . . .
H50A H 0.0857 0.1077 0.3980 0.102 Uiso 1 1 calc R . .
C51 C 0.3645(3) 0.3436(7) 0.1943(2) 0.123(3) Uani 1 1 d DU . .
H51A H 0.3400 0.3321 0.2013 0.147 Uiso 1 1 calc R . .
C52 C 0.4029(3) 0.3615(8) 0.2209(3) 0.125(3) Uani 1 1 d DU . .
H52A H 0.4052 0.3628 0.2449 0.151 Uiso 1 1 calc R . .
C53 C 0.4382(2) 0.3778(6) 0.2109(2) 0.091(2) Uani 1 1 d D . .
H53A H 0.4661 0.3911 0.2283 0.110 Uiso 1 1 calc R . .
C54 C 0.4340(3) 0.3752(8) 0.1774(3) 0.135(4) Uani 1 1 d DU . .
H54A H 0.4587 0.3861 0.1706 0.162 Uiso 1 1 calc R . .
C55 C 0.3945(2) 0.3570(7) 0.1533(2) 0.109(3) Uani 1 1 d DU . .
H55A H 0.3920 0.3556 0.1292 0.130 Uiso 1 1 calc R . .
O22 O 0.1100(2) 0.5844(7) 0.2285(2) 0.068(4) Uani 0.25 1 d PRDU . .
H22A H 0.128(2) 0.605(7) 0.2486(10) 0.102 Uiso 1 1 d D . .
H18B H 0.303(2) 0.483(8) 0.074(2) 0.102 Uiso 1 1 d . . .
H22B H 0.0821(5) 0.593(7) 0.2211(19) 0.102 Uiso 1 1 d D . .
H19B H 0.116(2) 0.323(5) -0.0397(19) 0.102 Uiso 1 1 d D . .
H21B H -0.020(3) -0.129(3) 0.088(2) 0.102 Uiso 1 1 d D . .

loop_
_atom_site_aniso_label
_atom_site_aniso_U_11
_atom_site_aniso_U_22
_atom_site_aniso_U_33
_atom_site_aniso_U_23
_atom_site_aniso_U_13
_atom_site_aniso_U_12
Co1 0.0339(3) 0.0346(3) 0.0397(3) 0.0021(2) 0.0182(3) -0.0020(2)
Co2 0.0324(3) 0.0422(4) 0.0349(3) 0.0009(3) 0.0123(3) -0.0042(2)
Co3 0.0302(3) 0.0447(4) 0.0384(3) -0.0023(3) 0.0160(3) -0.0042(2)
Co4 0.0315(3) 0.0579(4) 0.0405(4) -0.0055(3) 0.0183(3) -0.0038(3)
O1 0.0478(18) 0.0354(17) 0.0529(19) -0.0024(14) 0.0277(16) -0.0007(14)
O2 0.058(2) 0.0292(18) 0.064(2) -0.0024(15) 0.0283(18) 0.0049(14)
O3 0.075(2) 0.0309(18) 0.057(2) 0.0055(15) 0.0286(19) 0.0076(16)
O4 0.073(2) 0.0432(19) 0.052(2) 0.0045(16) 0.0339(19) -0.0113(17)
O5 0.0330(17) 0.062(2) 0.0444(19) -0.0012(16) 0.0134(15) -0.0046(15)
O6 0.0319(16) 0.061(2) 0.0548(19) 0.0011(16) 0.0215(15) 0.0055(15)
O7 0.0437(18) 0.060(2) 0.0503(19) -0.0065(16) 0.0266(15) 0.0031(16)
O8 0.0473(19) 0.064(2) 0.0437(18) -0.0147(16) 0.0219(16) -0.0111(17)
O9 0.0428(19) 0.078(3) 0.0472(19) 0.0096(18) 0.0208(16) 0.0077(17)
O10 0.0379(19) 0.088(3) 0.047(2) 0.0073(18) 0.0124(16) 0.0128(18)
O11 0.0296(18) 0.120(4) 0.055(2) 0.002(2) 0.0146(17) 0.012(2)
O12 0.0344(18) 0.105(3) 0.052(2) 0.005(2) 0.0233(16) 0.0068(18)
O13 0.072(3) 0.061(3) 0.114(4) 0.009(3) 0.003(3) -0.032(2)
O14 0.075(3) 0.038(2) 0.117(4) 0.016(2) 0.016(3) -0.008(2)
O15 0.046(2) 0.038(2) 0.111(3) 0.017(2) 0.009(2) 0.0008(16)
O16 0.0359(17) 0.0428(18) 0.0505(18) 0.0067(15) 0.0155(14) 0.0023(14)
O17 0.0415(18) 0.052(2) 0.0481(19) 0.0037(16) 0.0101(15) -0.0045(15)
O18 0.0487(19) 0.054(2) 0.0426(18) -0.0005(16) 0.0195(15) -0.0110(16)
O19 0.040(2) 0.155(5) 0.079(3) 0.060(3) 0.014(2) -0.012(3)
O20 0.069(3) 0.110(4) 0.123(4) -0.071(3) 0.063(3) -0.043(3)
O21 0.075(3) 0.072(3) 0.065(2) -0.019(2) 0.037(2) -0.026(2)
N1 0.0357(19) 0.0302(19) 0.0383(19) 0.0010(15) 0.0166(16) -0.0031(15)
N2 0.039(2) 0.0302(19) 0.0355(19) 0.0013(15) 0.0157(16) -0.0033(15)
N3 0.042(2) 0.038(2) 0.044(2) 0.0014(17) 0.0218(18) 0.0049(16)
N4 0.0299(18) 0.036(2) 0.0337(18) 0.0023(15) 0.0141(15) 0.0014(15)
N5 0.0295(18) 0.042(2) 0.0343(19) 0.0014(16) 0.0159(15) -0.0022(15)
N6 0.034(2) 0.043(2) 0.054(2) -0.0066(18) 0.0184(18) 0.0006(17)
N7 0.0314(19) 0.045(2) 0.057(2) 0.0088(19) 0.0212(18) 0.0037(16)
N8 0.0288(18) 0.043(2) 0.038(2) -0.0041(16) 0.0161(15) 0.0009(15)
N9 0.0274(18) 0.050(2) 0.043(2) -0.0017(17) 0.0166(16) -0.0030(16)
N10 0.041(2) 0.049(2) 0.046(2) 0.0073(18) 0.0182(19) 0.0061(18)
N11 0.0354(19) 0.038(2) 0.044(2) 0.0014(17) 0.0198(17) -0.0034(16)
N12 0.0324(19) 0.038(2) 0.039(2) 0.0048(16) 0.0149(16) -0.0004(15)
N13 0.035(2) 0.050(2) 0.053(2) 0.0012(19) 0.0258(18) -0.0014(17)
N14 0.038(2) 0.077(3) 0.049(2) 0.011(2) 0.0240(19) 0.000(2)
N15 0.059(3) 0.070(3) 0.038(2) 0.002(2) -0.008(2) -0.001(2)
C1 0.037(2) 0.032(3) 0.040(2) -0.0029(19) 0.012(2) -0.0007(18)
C2 0.037(2) 0.030(2) 0.034(2) 0.0017(17) 0.0107(18) -0.0028(17)
C3 0.036(2) 0.029(2) 0.032(2) 0.0023(17) 0.0113(18) -0.0014(17)
C4 0.055(3) 0.034(3) 0.037(2) 0.000(2) 0.016(2) -0.005(2)
C5 0.043(2) 0.031(2) 0.032(2) -0.0005(18) 0.0145(19) -0.0021(19)
C6 0.044(3) 0.033(2) 0.044(3) -0.0006(19) 0.019(2) -0.0037(19)
C7 0.086(4) 0.035(3) 0.085(4) 0.004(3) 0.060(3) 0.001(3)
C8 0.097(5) 0.035(3) 0.090(4) 0.012(3) 0.060(4) 0.011(3)
C9 0.084(4) 0.035(3) 0.089(4) 0.009(3) 0.051(4) 0.017(3)
C10 0.067(3) 0.048(3) 0.065(3) 0.008(3) 0.041(3) 0.014(3)
C11 0.032(2) 0.043(3) 0.034(2) 0.006(2) 0.0135(19) -0.0007(19)
C12 0.033(2) 0.035(2) 0.038(2) 0.0048(18) 0.0190(19) -0.0019(18)
C13 0.032(2) 0.042(2) 0.036(2) 0.0033(18) 0.0206(19) -0.0004(18)
C14 0.043(3) 0.043(3) 0.036(2) 0.002(2) 0.023(2) -0.002(2)
C15 0.032(2) 0.033(2) 0.035(2) -0.0012(18) 0.0140(18) -0.0016(17)
C16 0.031(2) 0.045(3) 0.034(2) 0.0013(19) 0.0140(18) 0.0032(18)
C17 0.038(2) 0.046(3) 0.053(3) -0.009(2) 0.009(2) 0.000(2)
C18 0.064(3) 0.045(3) 0.062(3) -0.013(3) 0.018(3) 0.007(3)
C19 0.051(3) 0.057(4) 0.082(4) -0.011(3) 0.021(3) 0.017(3)
C20 0.032(3) 0.056(3) 0.087(4) -0.009(3) 0.024(3) 0.007(2)
C21 0.034(2) 0.049(3) 0.040(2) -0.004(2) 0.012(2) 0.001(2)
C22 0.026(2) 0.044(3) 0.037(2) -0.0047(19) 0.0097(18) -0.0028(18)
C23 0.027(2) 0.049(3) 0.040(2) -0.010(2) 0.0143(19) -0.0040(19)
C24 0.028(2) 0.072(4) 0.047(3) -0.008(2) 0.018(2) 0.001(2)
C25 0.031(2) 0.038(2) 0.040(2) -0.0034(19) 0.0204(19) -0.0047(18)
C26 0.032(2) 0.037(2) 0.040(2) -0.0031(19) 0.0186(19) -0.0023(18)
C27 0.049(3) 0.045(3) 0.047(3) 0.002(2) 0.028(2) 0.002(2)
C28 0.064(4) 0.055(3) 0.061(3) 0.017(3) 0.030(3) 0.016(3)
C29 0.049(3) 0.057(3) 0.074(4) 0.020(3) 0.023(3) 0.016(3)
C30 0.047(3) 0.058(3) 0.088(4) 0.027(3) 0.037(3) 0.013(3)
C31 0.052(3) 0.045(3) 0.068(3) -0.001(3) 0.020(3) -0.011(3)
C32 0.039(2) 0.039(2) 0.043(2) 0.002(2) 0.022(2) -0.0011(19)
C33 0.037(2) 0.031(2) 0.046(2) 0.0014(19) 0.023(2) -0.0022(18)
C34 0.040(3) 0.033(3) 0.057(3) 0.001(2) 0.022(2) 0.001(2)
C35 0.033(2) 0.042(3) 0.037(2) 0.0021(19) 0.0149(19) -0.0030(19)
C36 0.038(2) 0.041(3) 0.041(2) 0.005(2) 0.018(2) 0.003(2)
C37 0.053(3) 0.044(3) 0.074(4) 0.009(3) 0.006(3) -0.004(2)
C38 0.084(4) 0.041(3) 0.085(4) 0.018(3) 0.013(4) -0.001(3)
C39 0.075(4) 0.059(4) 0.065(4) 0.019(3) 0.014(3) 0.020(3)
C40 0.044(3) 0.061(4) 0.060(3) 0.015(3) 0.010(2) 0.011(3)
C41 0.067(4) 0.073(4) 0.065(3) 0.030(3) 0.044(3) 0.023(3)
C42 0.065(4) 0.081(4) 0.083(4) 0.033(3) 0.050(3) 0.028(3)
C43 0.038(3) 0.071(4) 0.041(3) 0.014(2) 0.018(2) 0.009(2)
C44 0.040(3) 0.080(4) 0.048(3) 0.015(3) 0.020(2) 0.007(2)
C45 0.042(3) 0.052(3) 0.048(3) 0.002(2) 0.024(2) -0.002(2)
C46 0.042(3) 0.059(3) 0.050(3) 0.003(2) 0.028(2) 0.001(2)
C47 0.053(3) 0.128(6) 0.062(4) 0.042(4) 0.034(3) 0.024(4)
C48 0.039(3) 0.122(6) 0.067(4) 0.033(4) 0.034(3) 0.014(3)
C49 0.034(3) 0.143(6) 0.049(3) 0.017(3) 0.018(2) 0.010(3)
C50 0.051(3) 0.165(8) 0.048(3) 0.029(4) 0.029(3) 0.016(4)
C51 0.105(6) 0.136(7) 0.132(7) 0.009(6) 0.048(5) -0.005(5)
C52 0.122(7) 0.138(7) 0.113(6) 0.001(5) 0.038(5) -0.006(6)
C53 0.046(4) 0.102(6) 0.114(6) -0.028(5) 0.012(4) -0.018(4)
C54 0.116(7) 0.128(7) 0.158(8) -0.004(6) 0.044(6) -0.011(5)
C55 0.104(6) 0.127(6) 0.098(5) 0.001(5) 0.039(5) -0.005(5)
O22 0.059(7) 0.063(8) 0.091(8) 0.016(7) 0.039(7) 0.018(6)

loop_
_atom_type_symbol
_atom_type_description
_atom_type_scat_dispersion_real
_atom_type_scat_dispersion_imag
_atom_type_scat_source
C C 0.0033 0.0016 'International Tables Vol C Tables 4.2.6.8 and 6.1.1.4'
H H 0.0000 0.0000 'International Tables Vol C Tables 4.2.6.8 and 6.1.1.4'
N N 0.0061 0.0033 'International Tables Vol C Tables 4.2.6.8 and 6.1.1.4'
O O 0.0106 0.0060 'International Tables Vol C Tables 4.2.6.8 and 6.1.1.4'
Co Co 0.3494 0.9721 'International Tables Vol C Tables 4.2.6.8 and 6.1.1.4'

loop_
_geom_angle_atom_site_label_1
_geom_angle_atom_site_label_2
_geom_angle_atom_site_label_3
_geom_angle
_geom_angle_site_symmetry_1
_geom_angle_site_symmetry_3
_geom_angle_publ_flag
O1 Co1 O16 169.98(13) . . ?
O1 Co1 O17 90.14(14) . . ?
O16 Co1 O17 83.12(13) . . ?
O1 Co1 N1 78.52(12) . . ?
O16 Co1 N1 108.37(13) . . ?
O17 Co1 N1 86.91(13) . . ?
O1 Co1 N13 87.70(14) . . ?
O16 Co1 N13 85.18(14) . . ?
O17 Co1 N13 92.29(14) . . ?
N1 Co1 N13 166.19(14) . . ?
O1 Co1 N12 108.27(13) . . ?
O16 Co1 N12 78.23(13) . . ?
O17 Co1 N12 161.34(14) . . ?
N1 Co1 N12 99.46(13) . . ?
N13 Co1 N12 85.61(14) . . ?
O18 Co2 N15 88.58(16) . . ?
O18 Co2 N3 176.63(15) . . ?
N15 Co2 N3 88.41(17) . . ?
O18 Co2 O5 89.10(14) . . ?
N15 Co2 O5 88.78(16) . . ?
N3 Co2 O5 92.36(14) . . ?
O18 Co2 N4 94.04(14) . . ?
N15 Co2 N4 165.57(17) . . ?
N3 Co2 N4 89.24(14) . . ?
O5 Co2 N4 77.09(12) . . ?
O18 Co2 N2 100.62(14) . . ?
N15 Co2 N2 91.75(17) . . ?
N3 Co2 N2 77.95(13) . . ?
O5 Co2 N2 170.27(13) . . ?
N4 Co2 N2 101.69(13) . . ?
O19 Co3 O20 90.1(3) . . ?
O19 Co3 N7 175.61(17) . . ?
O20 Co3 N7 92.3(2) . . ?
O19 Co3 N6 86.6(2) . . ?
O20 Co3 N6 172.39(15) . . ?
N7 Co3 N6 91.42(16) . . ?
O19 Co3 N8 98.08(15) . . ?
O20 Co3 N8 96.83(14) . . ?
N7 Co3 N8 78.02(14) . . ?
N6 Co3 N8 90.44(14) . . ?
O19 Co3 N5 92.07(15) . . ?
O20 Co3 N5 95.04(15) . . ?
N7 Co3 N5 91.34(13) . . ?
N6 Co3 N5 78.24(14) . . ?
N8 Co3 N5 164.34(13) . . ?
O21 Co4 O12 87.50(18) . . ?
O21 Co4 N10 174.58(15) . . ?
O12 Co4 N10 95.56(16) . . ?
O21 Co4 N11 99.95(17) . . ?
O12 Co4 N11 172.48(16) . . ?
N10 Co4 N11 77.09(14) . . ?
O21 Co4 N14 86.68(17) . 2 ?
O12 Co4 N14 89.09(15) . 2 ?
N10 Co4 N14 88.90(16) . 2 ?
N11 Co4 N14 92.32(15) . 2 ?
O21 Co4 N9 95.32(15) . . ?
O12 Co4 N9 76.84(13) . . ?
N10 Co4 N9 89.74(15) . . ?
N11 Co4 N9 101.28(13) . . ?
N14 Co4 N9 165.67(16) 2 . ?
C1 O1 Co1 117.6(3) . . ?
C11 O5 Co2 115.5(3) . . ?
C24 O12 Co4 117.6(3) . . ?
C34 O16 Co1 116.5(3) . . ?
C5 N1 C2 104.5(3) . . ?
C5 N1 Co1 146.6(3) . . ?
C2 N1 Co1 108.8(3) . . ?
C5 N2 C3 105.0(3) . . ?
C5 N2 Co2 111.3(3) . . ?
C3 N2 Co2 143.7(3) . . ?
C10 N3 C6 117.4(4) . . ?
C10 N3 Co2 126.6(3) . . ?
C6 N3 Co2 115.5(3) . . ?
C12 N4 C15 104.5(3) . . ?
C12 N4 Co2 110.4(3) . . ?
C15 N4 Co2 143.0(3) . . ?
C15 N5 C13 104.3(3) . . ?
C15 N5 Co3 108.5(3) . . ?
C13 N5 Co3 142.8(3) . . ?
C20 N6 C16 118.5(4) . . ?
C20 N6 Co3 126.7(3) . . ?
C16 N6 Co3 112.8(3) . . ?
C30 N7 C26 117.6(4) . . ?
C30 N7 Co3 127.7(3) . . ?
C26 N7 Co3 114.5(3) . . ?
C25 N8 C22 104.5(3) . . ?
C25 N8 Co3 109.4(3) . . ?
C22 N8 Co3 141.4(3) . . ?
C25 N9 C23 104.0(4) . . ?
C25 N9 Co4 144.0(3) . . ?
C23 N9 Co4 108.1(3) . . ?
C36 N10 C40 118.5(5) . . ?
C36 N10 Co4 116.2(3) . . ?
C40 N10 Co4 125.1(4) . . ?
C35 N11 C32 104.7(4) . . ?
C35 N11 Co4 112.6(3) . . ?
C32 N11 Co4 142.4(3) . . ?
C35 N12 C33 104.1(4) . . ?
C35 N12 Co1 147.9(3) . . ?
C33 N12 Co1 106.8(3) . . ?
C41 N13 C43 116.1(4) . . ?
C41 N13 Co1 122.0(3) . . ?
C43 N13 Co1 121.7(3) . . ?
C48 N14 C50 115.5(4) . . ?
C48 N14 Co4 125.0(3) . 2 ?
C50 N14 Co4 119.5(4) . 2 ?
C51 N15 C55 111.1(7) . . ?
C51 N15 Co2 132.8(6) . . ?
C55 N15 Co2 116.0(4) . . ?
O1 C1 O2 122.9(4) . . ?
O1 C1 C2 117.2(4) . . ?
O2 C1 C2 119.9(4) . . ?
N1 C2 C3 108.9(4) . . ?
N1 C2 C1 117.7(4) . . ?
C3 C2 C1 133.4(4) . . ?
N2 C3 C2 108.1(4) . . ?
N2 C3 C4 123.1(4) . . ?
C2 C3 C4 128.8(4) . . ?
O4 C4 O3 118.8(4) . . ?
O4 C4 C3 123.3(4) . . ?
O3 C4 C3 117.9(4) . . ?
N2 C5 N1 113.5(4) . . ?
N2 C5 C6 120.6(4) . . ?
N1 C5 C6 125.8(4) . . ?
N3 C6 C7 121.2(4) . . ?
N3 C6 C5 114.3(4) . . ?
C7 C6 C5 124.4(4) . . ?
C8 C7 C6 120.0(5) . . ?
C7 C8 C9 119.2(5) . . ?
C10 C9 C8 118.9(5) . . ?
N3 C10 C9 123.3(5) . . ?
O5 C11 O6 123.6(4) . . ?
O5 C11 C12 117.4(4) . . ?
O6 C11 C12 119.0(4) . . ?
N4 C12 C13 109.0(4) . . ?
N4 C12 C11 117.5(4) . . ?
C13 C12 C11 133.5(4) . . ?
N5 C13 C12 107.7(4) . . ?
N5 C13 C14 122.7(4) . . ?
C12 C13 C14 129.3(4) . . ?
O8 C14 O7 120.4(4) . . ?
O8 C14 C13 121.3(4) . . ?
O7 C14 C13 118.2(4) . . ?
N5 C15 N4 114.6(4) . . ?
N5 C15 C16 119.6(4) . . ?
N4 C15 C16 125.4(4) . . ?
N6 C16 C17 121.9(4) . . ?
N6 C16 C15 115.1(4) . . ?
C17 C16 C15 122.7(4) . . ?
C16 C17 C18 119.0(5) . . ?
C19 C18 C17 119.1(5) . . ?
C18 C19 C20 118.4(5) . . ?
N6 C20 C19 123.1(5) . . ?
O9 C21 O10 120.3(4) . . ?
O9 C21 C22 122.4(4) . . ?
O10 C21 C22 117.3(4) . . ?
N8 C22 C23 107.8(4) . . ?
N8 C22 C21 122.5(4) . . ?
C23 C22 C21 129.7(4) . . ?
N9 C23 C22 109.3(4) . . ?
N9 C23 C24 117.8(4) . . ?
C22 C23 C24 132.9(4) . . ?
O12 C24 O11 124.3(4) . . ?
O12 C24 C23 116.4(4) . . ?
O11 C24 C23 119.3(4) . . ?
N8 C25 N9 114.4(4) . . ?
N8 C25 C26 119.9(3) . . ?
N9 C25 C26 125.6(4) . . ?
N7 C26 C27 122.0(4) . . ?
N7 C26 C25 114.0(4) . . ?
C27 C26 C25 123.9(4) . . ?
C26 C27 C28 119.0(4) . . ?
C29 C28 C27 118.8(5) . . ?
C28 C29 C30 119.5(5) . . ?
N7 C30 C29 123.0(5) . . ?
O13 C31 O14 119.9(5) . . ?
O13 C31 C32 122.8(5) . . ?
O14 C31 C32 117.4(5) . . ?
N11 C32 C33 107.4(4) . . ?
N11 C32 C31 122.9(4) . . ?
C33 C32 C31 129.7(4) . . ?
N12 C33 C32 109.2(4) . . ?
N12 C33 C34 119.1(4) . . ?
C32 C33 C34 131.7(4) . . ?
O16 C34 O15 122.2(4) . . ?
O16 C34 C33 117.4(4) . . ?
O15 C34 C33 120.4(4) . . ?
N11 C35 N12 114.6(4) . . ?
N11 C35 C36 119.0(4) . . ?
N12 C35 C36 126.3(4) . . ?
N10 C36 C37 122.0(4) . . ?
N10 C36 C35 114.7(4) . . ?
C37 C36 C35 123.1(4) . . ?
C38 C37 C36 118.5(5) . . ?
C39 C38 C37 119.2(6) . . ?
C38 C39 C40 119.4(5) . . ?
N10 C40 C39 122.3(5) . . ?
N13 C41 C42 123.9(5) . . ?
C41 C42 C45 120.4(5) . . ?
N13 C43 C44 123.7(5) . . ?
C43 C44 C45 120.3(5) . . ?
C42 C45 C44 115.5(4) . . ?
C42 C45 C46 123.0(4) . . ?
C44 C45 C46 121.3(5) . . ?
C47 C46 C49 117.0(5) . . ?
C47 C46 C45 122.0(5) . . ?
C49 C46 C45 121.0(4) . . ?
C46 C47 C48 119.9(5) . . ?
N14 C48 C47 123.6(5) . . ?
C50 C49 C46 119.9(5) . . ?
N14 C50 C49 124.1(5) . . ?
N15 C51 C52 129.3(9) . . ?
C51 C52 C53 115.6(9) . . ?
C54 C53 C52 120.9(9) . . ?
C53 C54 C55 118.8(10) . . ?
C54 C55 N15 124.4(8) . . ?

loop_
_geom_bond_atom_site_label_1
_geom_bond_atom_site_label_2
_geom_bond_distance
_geom_bond_site_symmetry_2
_geom_bond_publ_flag
Co1 O1 2.057(3) . ?
Co1 O16 2.068(3) . ?
Co1 O17 2.114(3) . ?
Co1 N1 2.194(3) . ?
Co1 N13 2.196(4) . ?
Co1 N12 2.217(4) . ?
Co2 O18 2.075(3) . ?
Co2 N15 2.131(4) . ?
Co2 N3 2.131(4) . ?
Co2 O5 2.143(3) . ?
Co2 N4 2.147(3) . ?
Co2 N2 2.165(4) . ?
Co3 O19 2.042(4) . ?
Co3 O20 2.051(4) . ?
Co3 N7 2.135(4) . ?
Co3 N6 2.162(4) . ?
Co3 N8 2.166(3) . ?
Co3 N5 2.180(3) . ?
Co4 O21 2.072(4) . ?
Co4 O12 2.104(4) . ?
Co4 N10 2.138(4) . ?
Co4 N11 2.163(4) . ?
Co4 N14 2.170(4) 2 ?
Co4 N9 2.210(4) . ?
O1 C1 1.254(5) . ?
O2 C1 1.259(6) . ?
O3 C4 1.302(6) . ?
O4 C4 1.227(6) . ?
O5 C11 1.234(5) . ?
O6 C11 1.280(6) . ?
O7 C14 1.298(5) . ?
O8 C14 1.245(6) . ?
O9 C21 1.225(6) . ?
O10 C21 1.306(6) . ?
O11 C24 1.253(6) . ?
O12 C24 1.247(6) . ?
O13 C31 1.202(7) . ?
O14 C31 1.290(7) . ?
O15 C34 1.256(6) . ?
O16 C34 1.255(6) . ?
N1 C5 1.350(6) . ?
N1 C2 1.363(6) . ?
N2 C5 1.348(6) . ?
N2 C3 1.363(6) . ?
N3 C10 1.350(6) . ?
N3 C6 1.355(6) . ?
N4 C12 1.350(6) . ?
N4 C15 1.350(5) . ?
N5 C15 1.335(6) . ?
N5 C13 1.381(5) . ?
N6 C20 1.328(6) . ?
N6 C16 1.346(6) . ?
N7 C30 1.333(6) . ?
N7 C26 1.361(5) . ?
N8 C25 1.345(6) . ?
N8 C22 1.380(5) . ?
N9 C25 1.349(5) . ?
N9 C23 1.369(6) . ?
N10 C36 1.333(6) . ?
N10 C40 1.344(7) . ?
N11 C35 1.339(6) . ?
N11 C32 1.376(6) . ?
N12 C35 1.347(6) . ?
N12 C33 1.361(6) . ?
N13 C41 1.322(7) . ?
N13 C43 1.324(6) . ?
N14 C48 1.322(7) . ?
N14 C50 1.334(7) . ?
N14 Co4 2.170(4) 2 ?
N15 C51 1.282(8) . ?
N15 C55 1.409(7) . ?
C1 C2 1.482(6) . ?
C2 C3 1.391(6) . ?
C3 C4 1.485(6) . ?
C5 C6 1.454(6) . ?
C6 C7 1.387(7) . ?
C7 C8 1.363(8) . ?
C8 C9 1.369(8) . ?
C9 C10 1.368(8) . ?
C11 C12 1.476(6) . ?
C12 C13 1.401(6) . ?
C13 C14 1.470(6) . ?
C15 C16 1.455(6) . ?
C16 C17 1.379(7) . ?
C17 C18 1.386(7) . ?
C18 C19 1.378(8) . ?
C19 C20 1.381(8) . ?
C21 C22 1.465(7) . ?
C22 C23 1.392(6) . ?
C23 C24 1.481(6) . ?
C25 C26 1.454(6) . ?
C26 C27 1.375(6) . ?
C27 C28 1.387(7) . ?
C28 C29 1.363(8) . ?
C29 C30 1.372(8) . ?
C31 C32 1.486(7) . ?
C32 C33 1.401(6) . ?
C33 C34 1.465(7) . ?
C35 C36 1.471(7) . ?
C36 C37 1.385(7) . ?
C37 C38 1.383(8) . ?
C38 C39 1.362(9) . ?
C39 C40 1.366(9) . ?
C41 C42 1.363(7) . ?
C42 C45 1.378(8) . ?
C43 C44 1.367(7) . ?
C44 C45 1.380(7) . ?
C45 C46 1.489(6) . ?
C46 C47 1.351(7) . ?
C46 C49 1.378(8) . ?
C47 C48 1.405(7) . ?
C49 C50 1.375(8) . ?
C51 C52 1.356(8) . ?
C52 C53 1.367(8) . ?
C53 C54 1.316(8) . ?
C54 C55 1.339(8) . ?

loop_
_geom_torsion_atom_site_label_1
_geom_torsion_atom_site_label_2
_geom_torsion_atom_site_label_3
_geom_torsion_atom_site_label_4
_geom_torsion
_geom_torsion_site_symmetry_1
_geom_torsion_site_symmetry_2
_geom_torsion_site_symmetry_3
_geom_torsion_site_symmetry_4
_geom_torsion_publ_flag
O16 Co1 O1 C1 131.9(7) . . . . ?
O17 Co1 O1 C1 84.4(3) . . . . ?
N1 Co1 O1 C1 -2.4(3) . . . . ?
N13 Co1 O1 C1 176.7(3) . . . . ?
N12 Co1 O1 C1 -98.7(3) . . . . ?
O18 Co2 O5 C11 -104.6(3) . . . . ?
N15 Co2 O5 C11 166.8(3) . . . . ?
N3 Co2 O5 C11 78.5(3) . . . . ?
N4 Co2 O5 C11 -10.2(3) . . . . ?
N2 Co2 O5 C11 73.6(9) . . . . ?
O21 Co4 O12 C24 -108.5(4) . . . . ?
N10 Co4 O12 C24 76.0(4) . . . . ?
N11 Co4 O12 C24 63.9(12) . . . . ?
N14 Co4 O12 C24 164.8(4) 2 . . . ?
N9 Co4 O12 C24 -12.4(4) . . . . ?
O1 Co1 O16 C34 119.0(7) . . . . ?
O17 Co1 O16 C34 167.1(3) . . . . ?
N1 Co1 O16 C34 -108.5(3) . . . . ?
N13 Co1 O16 C34 74.2(3) . . . . ?
N12 Co1 O16 C34 -12.3(3) . . . . ?
O1 Co1 N1 C5 175.5(5) . . . . ?
O16 Co1 N1 C5 3.0(6) . . . . ?
O17 Co1 N1 C5 84.7(5) . . . . ?
N13 Co1 N1 C5 171.7(6) . . . . ?
N12 Co1 N1 C5 -77.7(5) . . . . ?
O1 Co1 N1 C2 0.9(3) . . . . ?
O16 Co1 N1 C2 -171.6(3) . . . . ?
O17 Co1 N1 C2 -89.9(3) . . . . ?
N13 Co1 N1 C2 -2.9(7) . . . . ?
N12 Co1 N1 C2 107.8(3) . . . . ?
O18 Co2 N2 C5 -178.4(3) . . . . ?
N15 Co2 N2 C5 -89.5(3) . . . . ?
N3 Co2 N2 C5 -1.5(3) . . . . ?
O5 Co2 N2 C5 3.5(9) . . . . ?
N4 Co2 N2 C5 85.2(3) . . . . ?
O18 Co2 N2 C3 1.7(5) . . . . ?
N15 Co2 N2 C3 90.5(5) . . . . ?
N3 Co2 N2 C3 178.5(5) . . . . ?
O5 Co2 N2 C3 -176.5(6) . . . . ?
N4 Co2 N2 C3 -94.8(5) . . . . ?
O18 Co2 N3 C10 -109(2) . . . . ?
N15 Co2 N3 C10 -82.2(4) . . . . ?
O5 Co2 N3 C10 6.5(4) . . . . ?
N4 Co2 N3 C10 83.6(4) . . . . ?
N2 Co2 N3 C10 -174.3(5) . . . . ?
O18 Co2 N3 C6 63(2) . . . . ?
N15 Co2 N3 C6 89.9(4) . . . . ?
O5 Co2 N3 C6 178.6(3) . . . . ?
N4 Co2 N3 C6 -104.4(3) . . . . ?
N2 Co2 N3 C6 -2.3(3) . . . . ?
O18 Co2 N4 C12 100.9(3) . . . . ?
N15 Co2 N4 C12 0.8(8) . . . . ?
N3 Co2 N4 C12 -79.9(3) . . . . ?
O5 Co2 N4 C12 12.7(3) . . . . ?
N2 Co2 N4 C12 -157.4(3) . . . . ?
O18 Co2 N4 C15 -99.6(5) . . . . ?
N15 Co2 N4 C15 160.3(6) . . . . ?
N3 Co2 N4 C15 79.7(5) . . . . ?
O5 Co2 N4 C15 172.3(5) . . . . ?
N2 Co2 N4 C15 2.1(5) . . . . ?
O19 Co3 N5 C15 101.1(3) . . . . ?
O20 Co3 N5 C15 -168.5(3) . . . . ?
N7 Co3 N5 C15 -76.1(3) . . . . ?
N6 Co3 N5 C15 15.1(3) . . . . ?
N8 Co3 N5 C15 -29.4(7) . . . . ?
O19 Co3 N5 C13 -108.4(5) . . . . ?
O20 Co3 N5 C13 -18.1(5) . . . . ?
N7 Co3 N5 C13 74.4(5) . . . . ?
N6 Co3 N5 C13 165.5(5) . . . . ?
N8 Co3 N5 C13 121.1(6) . . . . ?
O19 Co3 N6 C20 68.4(5) . . . . ?
O20 Co3 N6 C20 133.0(15) . . . . ?
N7 Co3 N6 C20 -107.7(5) . . . . ?
N8 Co3 N6 C20 -29.7(5) . . . . ?
N5 Co3 N6 C20 161.2(5) . . . . ?
O19 Co3 N6 C16 -95.2(3) . . . . ?
O20 Co3 N6 C16 -30.5(17) . . . . ?
N7 Co3 N6 C16 88.7(3) . . . . ?
N8 Co3 N6 C16 166.8(3) . . . . ?
N5 Co3 N6 C16 -2.3(3) . . . . ?
O19 Co3 N7 C30 -165(3) . . . . ?
O20 Co3 N7 C30 71.5(5) . . . . ?
N6 Co3 N7 C30 -101.8(5) . . . . ?
N8 Co3 N7 C30 168.0(5) . . . . ?
N5 Co3 N7 C30 -23.6(5) . . . . ?
O19 Co3 N7 C26 21(3) . . . . ?
O20 Co3 N7 C26 -103.3(3) . . . . ?
N6 Co3 N7 C26 83.3(3) . . . . ?
N8 Co3 N7 C26 -6.8(3) . . . . ?
N5 Co3 N7 C26 161.6(3) . . . . ?
O19 Co3 N8 C25 -162.3(3) . . . . ?
O20 Co3 N8 C25 106.6(3) . . . . ?
N7 Co3 N8 C25 15.7(3) . . . . ?
N6 Co3 N8 C25 -75.7(3) . . . . ?
N5 Co3 N8 C25 -32.4(7) . . . . ?
O19 Co3 N8 C22 -12.2(5) . . . . ?
O20 Co3 N8 C22 -103.3(5) . . . . ?
N7 Co3 N8 C22 165.8(5) . . . . ?
N6 Co3 N8 C22 74.4(5) . . . . ?
N5 Co3 N8 C22 117.7(6) . . . . ?
O21 Co4 N9 C25 -106.6(5) . . . . ?
O12 Co4 N9 C25 167.3(6) . . . . ?
N10 Co4 N9 C25 71.5(5) . . . . ?
N11 Co4 N9 C25 -5.3(6) . . . . ?
N14 Co4 N9 C25 156.0(6) 2 . . . ?
O21 Co4 N9 C23 101.4(3) . . . . ?
O12 Co4 N9 C23 15.2(3) . . . . ?
N10 Co4 N9 C23 -80.5(3) . . . . ?
N11 Co4 N9 C23 -157.3(3) . . . . ?
N14 Co4 N9 C23 4.0(8) 2 . . . ?
O21 Co4 N10 C36 60.0(19) . . . . ?
O12 Co4 N10 C36 -175.7(3) . . . . ?
N11 Co4 N10 C36 2.7(3) . . . . ?
N14 Co4 N10 C36 95.3(3) 2 . . . ?
N9 Co4 N10 C36 -98.9(3) . . . . ?
O21 Co4 N10 C40 -114.3(18) . . . . ?
O12 Co4 N10 C40 10.0(4) . . . . ?
N11 Co4 N10 C40 -171.6(4) . . . . ?
N14 Co4 N10 C40 -79.0(4) 2 . . . ?
N9 Co4 N10 C40 86.7(4) . . . . ?
O21 Co4 N11 C35 179.0(3) . . . . ?
O12 Co4 N11 C35 6.7(12) . . . . ?
N10 Co4 N11 C35 -5.7(3) . . . . ?
N14 Co4 N11 C35 -94.0(3) 2 . . . ?
N9 Co4 N11 C35 81.4(3) . . . . ?
O21 Co4 N11 C32 6.4(5) . . . . ?
O12 Co4 N11 C32 -165.8(9) . . . . ?
N10 Co4 N11 C32 -178.2(5) . . . . ?
N14 Co4 N11 C32 93.4(5) 2 . . . ?
N9 Co4 N11 C32 -91.1(5) . . . . ?
O1 Co1 N12 C35 3.4(6) . . . . ?
O16 Co1 N12 C35 175.5(6) . . . . ?
O17 Co1 N12 C35 173.6(5) . . . . ?
N1 Co1 N12 C35 -77.6(5) . . . . ?
N13 Co1 N12 C35 89.5(5) . . . . ?
O1 Co1 N12 C33 -161.0(3) . . . . ?
O16 Co1 N12 C33 11.1(3) . . . . ?
O17 Co1 N12 C33 9.3(6) . . . . ?
N1 Co1 N12 C33 118.1(3) . . . . ?
N13 Co1 N12 C33 -74.9(3) . . . . ?
O1 Co1 N13 C41 46.2(5) . . . . ?
O16 Co1 N13 C41 -140.8(5) . . . . ?
O17 Co1 N13 C41 136.3(5) . . . . ?
N1 Co1 N13 C41 49.9(8) . . . . ?
N12 Co1 N13 C41 -62.3(5) . . . . ?
O1 Co1 N13 C43 -139.6(4) . . . . ?
O16 Co1 N13 C43 33.4(4) . . . . ?
O17 Co1 N13 C43 -49.5(4) . . . . ?
N1 Co1 N13 C43 -135.9(6) . . . . ?
N12 Co1 N13 C43 111.9(4) . . . . ?
O18 Co2 N15 C51 121.3(5) . . . . ?
N3 Co2 N15 C51 -57.2(5) . . . . ?
O5 Co2 N15 C51 -149.6(5) . . . . ?
N4 Co2 N15 C51 -137.9(7) . . . . ?
N2 Co2 N15 C51 20.7(5) . . . . ?
O18 Co2 N15 C55 -55.7(4) . . . . ?
N3 Co2 N15 C55 125.8(4) . . . . ?
O5 Co2 N15 C55 33.4(4) . . . . ?
N4 Co2 N15 C55 45.1(8) . . . . ?
N2 Co2 N15 C55 -156.3(4) . . . . ?
Co1 O1 C1 O2 -177.6(3) . . . . ?
Co1 O1 C1 C2 3.4(5) . . . . ?
C5 N1 C2 C3 1.5(5) . . . . ?
Co1 N1 C2 C3 178.5(3) . . . . ?
C5 N1 C2 C1 -176.4(4) . . . . ?
Co1 N1 C2 C1 0.5(4) . . . . ?
O1 C1 C2 N1 -2.6(6) . . . . ?
O2 C1 C2 N1 178.4(4) . . . . ?
O1 C1 C2 C3 -180.0(4) . . . . ?
O2 C1 C2 C3 1.0(7) . . . . ?
C5 N2 C3 C2 0.0(5) . . . . ?
Co2 N2 C3 C2 179.9(4) . . . . ?
C5 N2 C3 C4 -178.7(4) . . . . ?
Co2 N2 C3 C4 1.3(7) . . . . ?
N1 C2 C3 N2 -1.0(5) . . . . ?
C1 C2 C3 N2 176.6(4) . . . . ?
N1 C2 C3 C4 177.6(4) . . . . ?
C1 C2 C3 C4 -4.9(8) . . . . ?
N2 C3 C4 O4 -1.1(7) . . . . ?
C2 C3 C4 O4 -179.5(5) . . . . ?
N2 C3 C4 O3 179.3(4) . . . . ?
C2 C3 C4 O3 0.9(7) . . . . ?
C3 N2 C5 N1 1.1(5) . . . . ?
Co2 N2 C5 N1 -178.9(3) . . . . ?
C3 N2 C5 C6 -175.0(4) . . . . ?
Co2 N2 C5 C6 5.0(5) . . . . ?
C2 N1 C5 N2 -1.6(5) . . . . ?
Co1 N1 C5 N2 -176.3(4) . . . . ?
C2 N1 C5 C6 174.1(4) . . . . ?
Co1 N1 C5 C6 -0.6(8) . . . . ?
C10 N3 C6 C7 1.8(7) . . . . ?
Co2 N3 C6 C7 -171.0(4) . . . . ?
C10 N3 C6 C5 178.2(4) . . . . ?
Co2 N3 C6 C5 5.4(5) . . . . ?
N2 C5 C6 N3 -7.2(6) . . . . ?
N1 C5 C6 N3 177.3(4) . . . . ?
N2 C5 C6 C7 169.1(5) . . . . ?
N1 C5 C6 C7 -6.4(8) . . . . ?
N3 C6 C7 C8 -2.4(9) . . . . ?
C5 C6 C7 C8 -178.4(6) . . . . ?
C6 C7 C8 C9 1.4(10) . . . . ?
C7 C8 C9 C10 0.1(10) . . . . ?
C6 N3 C10 C9 -0.3(8) . . . . ?
Co2 N3 C10 C9 171.6(5) . . . . ?
C8 C9 C10 N3 -0.7(10) . . . . ?
Co2 O5 C11 O6 -174.9(3) . . . . ?
Co2 O5 C11 C12 5.7(5) . . . . ?
C15 N4 C12 C13 -0.5(4) . . . . ?
Co2 N4 C12 C13 167.0(3) . . . . ?
C15 N4 C12 C11 178.1(4) . . . . ?
Co2 N4 C12 C11 -14.4(4) . . . . ?
O5 C11 C12 N4 6.4(6) . . . . ?
O6 C11 C12 N4 -173.1(4) . . . . ?
O5 C11 C12 C13 -175.5(4) . . . . ?
O6 C11 C12 C13 5.1(7) . . . . ?
C15 N5 C13 C12 0.9(4) . . . . ?
Co3 N5 C13 C12 -150.3(4) . . . . ?
C15 N5 C13 C14 -172.9(4) . . . . ?
Co3 N5 C13 C14 35.9(7) . . . . ?
N4 C12 C13 N5 -0.3(5) . . . . ?
C11 C12 C13 N5 -178.5(4) . . . . ?
N4 C12 C13 C14 173.0(4) . . . . ?
C11 C12 C13 C14 -5.2(8) . . . . ?
N5 C13 C14 O8 -4.7(7) . . . . ?
C12 C13 C14 O8 -177.1(4) . . . . ?
N5 C13 C14 O7 173.3(4) . . . . ?
C12 C13 C14 O7 0.9(7) . . . . ?
C13 N5 C15 N4 -1.3(5) . . . . ?
Co3 N5 C15 N4 160.8(3) . . . . ?
C13 N5 C15 C16 171.2(4) . . . . ?
Co3 N5 C15 C16 -26.7(5) . . . . ?
C12 N4 C15 N5 1.1(5) . . . . ?
Co2 N4 C15 N5 -159.1(3) . . . . ?
C12 N4 C15 C16 -170.9(4) . . . . ?
Co2 N4 C15 C16 28.9(7) . . . . ?
C20 N6 C16 C17 -1.8(7) . . . . ?
Co3 N6 C16 C17 163.2(4) . . . . ?
C20 N6 C16 C15 -175.3(5) . . . . ?
Co3 N6 C16 C15 -10.3(5) . . . . ?
N5 C15 C16 N6 26.4(6) . . . . ?
N4 C15 C16 N6 -162.0(4) . . . . ?
N5 C15 C16 C17 -147.0(4) . . . . ?
N4 C15 C16 C17 24.6(7) . . . . ?
N6 C16 C17 C18 0.7(7) . . . . ?
C15 C16 C17 C18 173.7(5) . . . . ?
C16 C17 C18 C19 0.5(8) . . . . ?
C17 C18 C19 C20 -0.6(9) . . . . ?
C16 N6 C20 C19 1.8(9) . . . . ?
Co3 N6 C20 C19 -160.9(5) . . . . ?
C18 C19 C20 N6 -0.6(10) . . . . ?
C25 N8 C22 C23 1.2(5) . . . . ?
Co3 N8 C22 C23 -149.7(4) . . . . ?
C25 N8 C22 C21 -179.1(4) . . . . ?
Co3 N8 C22 C21 30.0(7) . . . . ?
O9 C21 C22 N8 -3.4(7) . . . . ?
O10 C21 C22 N8 177.6(4) . . . . ?
O9 C21 C22 C23 176.3(5) . . . . ?
O10 C21 C22 C23 -2.7(7) . . . . ?
C25 N9 C23 C22 -0.5(5) . . . . ?
Co4 N9 C23 C22 163.0(3) . . . . ?
C25 N9 C23 C24 179.1(4) . . . . ?
Co4 N9 C23 C24 -17.5(5) . . . . ?
N8 C22 C23 N9 -0.4(5) . . . . ?
C21 C22 C23 N9 179.8(4) . . . . ?
N8 C22 C23 C24 -179.9(5) . . . . ?
C21 C22 C23 C24 0.4(9) . . . . ?
Co4 O12 C24 O11 -173.4(5) . . . . ?
Co4 O12 C24 C23 6.8(6) . . . . ?
N9 C23 C24 O12 8.4(7) . . . . ?
C22 C23 C24 O12 -172.2(5) . . . . ?
N9 C23 C24 O11 -171.4(5) . . . . ?
C22 C23 C24 O11 8.0(9) . . . . ?
C22 N8 C25 N9 -1.6(5) . . . . ?
Co3 N8 C25 N9 159.7(3) . . . . ?
C22 N8 C25 C26 175.2(4) . . . . ?
Co3 N8 C25 C26 -23.6(5) . . . . ?
C23 N9 C25 N8 1.3(5) . . . . ?
Co4 N9 C25 N8 -151.3(4) . . . . ?
C23 N9 C25 C26 -175.2(4) . . . . ?
Co4 N9 C25 C26 32.1(8) . . . . ?
C30 N7 C26 C27 -1.0(7) . . . . ?
Co3 N7 C26 C27 174.4(4) . . . . ?
C30 N7 C26 C25 -178.3(5) . . . . ?
Co3 N7 C26 C25 -2.9(5) . . . . ?
N8 C25 C26 N7 18.7(6) . . . . ?
N9 C25 C26 N7 -164.9(4) . . . . ?
N8 C25 C26 C27 -158.5(4) . . . . ?
N9 C25 C26 C27 17.8(7) . . . . ?
N7 C26 C27 C28 0.4(7) . . . . ?
C25 C26 C27 C28 177.5(5) . . . . ?
C26 C27 C28 C29 0.7(8) . . . . ?
C27 C28 C29 C30 -1.1(9) . . . . ?
C26 N7 C30 C29 0.6(9) . . . . ?
Co3 N7 C30 C29 -174.1(5) . . . . ?
C28 C29 C30 N7 0.5(10) . . . . ?
C35 N11 C32 C33 0.5(4) . . . . ?
Co4 N11 C32 C33 173.4(3) . . . . ?
C35 N11 C32 C31 178.7(4) . . . . ?
Co4 N11 C32 C31 -8.5(7) . . . . ?
O13 C31 C32 N11 -3.4(9) . . . . ?
O14 C31 C32 N11 176.6(5) . . . . ?
O13 C31 C32 C33 174.3(6) . . . . ?
O14 C31 C32 C33 -5.7(8) . . . . ?
C35 N12 C33 C32 -0.3(5) . . . . ?
Co1 N12 C33 C32 171.2(3) . . . . ?
C35 N12 C33 C34 178.7(4) . . . . ?
Co1 N12 C33 C34 -9.8(4) . . . . ?
N11 C32 C33 N12 -0.1(5) . . . . ?
C31 C32 C33 N12 -178.1(5) . . . . ?
N11 C32 C33 C34 -179.0(4) . . . . ?
C31 C32 C33 C34 3.0(8) . . . . ?
Co1 O16 C34 O15 -168.1(4) . . . . ?
Co1 O16 C34 C33 10.8(5) . . . . ?
N12 C33 C34 O16 0.2(6) . . . . ?
C32 C33 C34 O16 179.0(4) . . . . ?
N12 C33 C34 O15 179.3(5) . . . . ?
C32 C33 C34 O15 -2.0(8) . . . . ?
C32 N11 C35 N12 -0.8(5) . . . . ?
Co4 N11 C35 N12 -176.1(3) . . . . ?
C32 N11 C35 C36 -176.7(4) . . . . ?
Co4 N11 C35 C36 8.0(5) . . . . ?
C33 N12 C35 N11 0.7(5) . . . . ?
Co1 N12 C35 N11 -163.9(4) . . . . ?
C33 N12 C35 C36 176.2(4) . . . . ?
Co1 N12 C35 C36 11.7(8) . . . . ?
C40 N10 C36 C37 -0.4(7) . . . . ?
Co4 N10 C36 C37 -175.1(4) . . . . ?
C40 N10 C36 C35 175.2(4) . . . . ?
Co4 N10 C36 C35 0.5(5) . . . . ?
N11 C35 C36 N10 -5.9(6) . . . . ?
N12 C35 C36 N10 178.7(4) . . . . ?
N11 C35 C36 C37 169.7(5) . . . . ?
N12 C35 C36 C37 -5.7(7) . . . . ?
N10 C36 C37 C38 0.9(9) . . . . ?
C35 C36 C37 C38 -174.4(6) . . . . ?
C36 C37 C38 C39 -2.5(10) . . . . ?
C37 C38 C39 C40 3.7(10) . . . . ?
C36 N10 C40 C39 1.7(8) . . . . ?
Co4 N10 C40 C39 175.9(5) . . . . ?
C38 C39 C40 N10 -3.3(10) . . . . ?
C43 N13 C41 C42 -0.5(10) . . . . ?
Co1 N13 C41 C42 174.0(6) . . . . ?
N13 C41 C42 C45 2.2(11) . . . . ?
C41 N13 C43 C44 0.0(8) . . . . ?
Co1 N13 C43 C44 -174.6(4) . . . . ?
N13 C43 C44 C45 -1.1(9) . . . . ?
C41 C42 C45 C44 -3.2(10) . . . . ?
C41 C42 C45 C46 -179.5(6) . . . . ?
C43 C44 C45 C42 2.6(9) . . . . ?
C43 C44 C45 C46 179.1(5) . . . . ?
C42 C45 C46 C47 19.7(9) . . . . ?
C44 C45 C46 C47 -156.5(7) . . . . ?
C42 C45 C46 C49 -160.8(7) . . . . ?
C44 C45 C46 C49 23.1(9) . . . . ?
C49 C46 C47 C48 -0.8(11) . . . . ?
C45 C46 C47 C48 178.8(7) . . . . ?
C50 N14 C48 C47 2.4(11) . . . . ?
Co4 N14 C48 C47 -177.9(6) 2 . . . ?
C46 C47 C48 N14 -0.4(13) . . . . ?
C47 C46 C49 C50 0.0(11) . . . . ?
C45 C46 C49 C50 -179.6(7) . . . . ?
C48 N14 C50 C49 -3.2(12) . . . . ?
Co4 N14 C50 C49 177.1(7) 2 . . . ?
C46 C49 C50 N14 2.1(13) . . . . ?
C55 N15 C51 C52 0.4(6) . . . . ?
Co2 N15 C51 C52 -176.7(4) . . . . ?
N15 C51 C52 C53 -0.2(3) . . . . ?
C51 C52 C53 C54 -0.2(3) . . . . ?
C52 C53 C54 C55 0.4(6) . . . . ?
C53 C54 C55 N15 -0.1(8) . . . . ?
C51 N15 C55 C54 -0.2(7) . . . . ?
Co2 N15 C55 C54 177.4(5) . . . . ?
